data_8100198
loop_
_publ_author_name
'Du, Miao'
'Zhao, Xiao-Jun'
'Cai, Hua'

_publ_section_title
;
Crystal structure of tris(2,2'-bipyridine)cobalt(III) triperchlorate 
dihydrate, [Co(C~10~H~8~N~2~)~3~](ClO~4~)~3~ &#x00B7; 2H~2~O
;
_journal_issue 4
_journal_name_full 'Zeitschrift f\"ur Kristallographie - New Crystal Structures'
_journal_page_first 463
_journal_page_last 465
_journal_volume 219
_journal_year 2004
_chemical_formula_moiety '[Co(bipy)~3~](ClO~4~)~3~ &#x00B7; 2H~2~O'
_chemical_formula_sum 'C30 H28 Cl3 Co N6 O14'
_chemical_formula_weight 861.86
_space_group_IT_number 161
_symmetry_cell_setting trigonal
_symmetry_space_group_name_Hall 'R 3 -2"c'
_symmetry_space_group_name_H-M 'R 3 c :H'
_cell_angle_alpha 90.00
_cell_angle_beta 90.00
_cell_angle_gamma 120.00
_cell_formula_units_Z 18
_cell_length_a 30.391(4)
_cell_length_b 30.391(4)
_cell_length_c 20.748(5)
_cell_measurement_temperature 293(2)
_cell_volume 16596(5)
_diffrn_ambient_temperature 293(2)
_exptl_crystal_density_diffrn 1.552
_cod_depositor_comments
;
The following automatic conversions were performed:
'_symmetry_cell_setting' value 'Trigonal' changed to 'trigonal' according
to '/home/saulius/struct/CIF-dictionaries/cif_core.dic' dictionary named
'cif_core.dic' version 2.4.1 from 2010-06-29.

Automatic conversion script
Id: cif_fix_enum 1527 2010-12-29 10:47:43Z saulius 
;
_cod_original_sg_symbol_H-M 'R 3 c'
_cod_database_code 8100198

loop_
_symmetry_equiv_pos_as_xyz
'x, y, z'
'-y, x-y, z'
'-x+y, -x, z'
'-y, -x, z+1/2'
'-x+y, y, z+1/2'
'x, x-y, z+1/2'
'x+2/3, y+1/3, z+1/3'
'-y+2/3, x-y+1/3, z+1/3'
'-x+y+2/3, -x+1/3, z+1/3'
'-y+2/3, -x+1/3, z+5/6'
'-x+y+2/3, y+1/3, z+5/6'
'x+2/3, x-y+1/3, z+5/6'
'x+1/3, y+2/3, z+2/3'
'-y+1/3, x-y+2/3, z+2/3'
'-x+y+1/3, -x+2/3, z+2/3'
'-y+1/3, -x+2/3, z+7/6'
'-x+y+1/3, y+2/3, z+7/6'
'x+1/3, x-y+2/3, z+7/6'

loop_
_atom_site_label
_atom_site_type_symbol
_atom_site_fract_x
_atom_site_fract_y
_atom_site_fract_z
_atom_site_U_iso_or_equiv
_atom_site_adp_type
_atom_site_occupancy
_atom_site_symmetry_multiplicity
_atom_site_Wyckoff_symbol
_atom_site_calc_flag
_atom_site_refinement_flags
_atom_site_disorder_assembly
_atom_site_disorder_group
Co1 Co 0.920539(4) 0.477207(4) 0.918261(6) 0.05338(3) Uani 1 18 b d . . .
N1 N 0.97122(2) 0.51257(2) 0.85264(3) 0.0556(2) Uani 1 18 b d . . .
N2 N 0.87363(2) 0.45589(2) 0.84611(3) 0.0564(3) Uani 1 18 b d . . .
N3 N 0.93422(3) 0.42185(2) 0.90826(4) 0.0594(3) Uani 1 18 b d . . .
N4 N 0.97027(3) 0.49847(3) 0.98633(3) 0.0583(3) Uani 1 18 b d . . .
N5 N 0.86618(2) 0.44337(3) 0.98047(4) 0.0610(3) Uani 1 18 b d . . .
N6 N 0.90779(2) 0.53219(3) 0.93133(4) 0.0624(3) Uani 1 18 b d . . .
C1 C 1.02132(3) 0.54022(3) 0.86077(5) 0.0637(3) Uani 1 18 b d . . .
H1 H 1.0347 0.5440 0.9021 0.076 Uiso 1 18 b calc R . .
C2 C 1.05453(4) 0.56378(3) 0.80905(5) 0.0769(4) Uani 1 18 b d . . .
H2 H 1.0893 0.5842 0.8160 0.092 Uiso 1 18 b calc R . .
C3 C 1.03535(4) 0.55632(3) 0.74927(5) 0.0796(4) Uani 1 18 b d . . .
H3 H 1.0570 0.5709 0.7143 0.096 Uiso 1 18 b calc R . .
C4 C 0.98396(4) 0.52724(3) 0.73957(5) 0.0770(4) Uani 1 18 b d . . .
H4 H 0.9708 0.5218 0.6980 0.092 Uiso 1 18 b calc R . .
C5 C 0.95215(3) 0.50624(3) 0.79124(5) 0.0586(3) Uani 1 18 b d . . .
C6 C 0.89628(3) 0.47573(3) 0.78841(4) 0.0563(3) Uani 1 18 b d . . .
C7 C 0.86757(4) 0.46563(4) 0.73444(5) 0.0844(4) Uani 1 18 b d . . .
H7 H 0.8833 0.4786 0.6950 0.101 Uiso 1 18 b calc R . .
C8 C 0.81587(4) 0.43673(4) 0.73731(5) 0.0940(5) Uani 1 18 b d . . .
H8 H 0.7964 0.4315 0.7005 0.113 Uiso 1 18 b calc R . .
C9 C 0.79375(4) 0.41626(4) 0.79252(6) 0.0871(5) Uani 1 18 b d . . .
H9 H 0.7588 0.3944 0.7943 0.104 Uiso 1 18 b calc R . .
C10 C 0.82361(4) 0.42776(3) 0.84922(5) 0.0751(4) Uani 1 18 b d . . .
H10 H 0.8079 0.4154 0.8888 0.090 Uiso 1 18 b calc R . .
C11 C 0.91373(3) 0.38442(3) 0.86613(5) 0.0648(4) Uani 1 18 b d . . .
H11 H 0.8880 0.3824 0.8398 0.078 Uiso 1 18 b calc R . .
C12 C 0.92794(4) 0.34758(3) 0.85835(6) 0.0869(4) Uani 1 18 b d . . .
H12 H 0.9116 0.3211 0.8290 0.104 Uiso 1 18 b calc R . .
C13 C 0.96810(4) 0.35247(4) 0.89701(7) 0.1008(5) Uani 1 18 b d . . .
H13 H 0.9808 0.3305 0.8921 0.121 Uiso 1 18 b calc R . .
C14 C 0.98809(4) 0.39060(4) 0.94227(7) 0.0969(5) Uani 1 18 b d . . .
H14 H 1.0127 0.3925 0.9706 0.116 Uiso 1 18 b calc R . .
C15 C 0.97266(3) 0.42622(3) 0.94689(5) 0.0680(4) Uani 1 18 b d . . .
C16 C 0.99264(3) 0.46907(3) 0.99126(5) 0.0640(3) Uani 1 18 b d . . .
C17 C 1.03233(4) 0.48183(4) 1.03399(6) 0.0943(5) Uani 1 18 b d . . .
H17 H 1.0474 0.4617 1.0367 0.113 Uiso 1 18 b calc R . .
C18 C 1.04916(5) 0.52354(5) 1.07185(6) 0.1004(5) Uani 1 18 b d . . .
H18 H 1.0764 0.5330 1.0997 0.120 Uiso 1 18 b calc R . .
C19 C 1.02524(4) 0.55141(5) 1.06821(6) 0.0965(5) Uani 1 18 b d . . .
H19 H 1.0353 0.5795 1.0948 0.116 Uiso 1 18 b calc R . .
C20 C 0.98630(4) 0.53769(4) 1.02507(5) 0.0745(4) Uani 1 18 b d . . .
H20 H 0.9705 0.5571 1.0232 0.089 Uiso 1 18 b calc R . .
C21 C 0.84809(4) 0.39669(4) 1.00357(5) 0.0752(4) Uani 1 18 b d . . .
H21 H 0.8650 0.3792 0.9933 0.090 Uiso 1 18 b calc R . .
C22 C 0.80565(4) 0.37312(5) 1.04185(6) 0.0964(5) Uani 1 18 b d . . .
H22 H 0.7929 0.3399 1.0562 0.116 Uiso 1 18 b calc R . .
C23 C 0.78287(4) 0.40100(5) 1.05793(6) 0.1070(6) Uani 1 18 b d . . .
H23 H 0.7543 0.3865 1.0843 0.128 Uiso 1 18 b calc R . .
C24 C 0.80112(4) 0.44918(4) 1.03618(5) 0.0852(4) Uani 1 18 b d . . .
H24 H 0.7850 0.4675 1.0464 0.102 Uiso 1 18 b calc R . .
C25 C 0.84397(3) 0.47009(4) 0.99868(4) 0.0676(4) Uani 1 18 b d . . .
C26 C 0.86956(3) 0.52276(3) 0.97119(5) 0.0654(3) Uani 1 18 b d . . .
C27 C 0.85594(3) 0.55861(4) 0.98626(6) 0.0923(4) Uani 1 18 b d . . .
H27 H 0.8294 0.5509 1.0147 0.111 Uiso 1 18 b calc R . .
C28 C 0.88247(4) 0.60599(4) 0.95828(7) 0.1009(5) Uani 1 18 b d . . .
H28 H 0.8736 0.6305 0.9675 0.121 Uiso 1 18 b calc R . .
C29 C 0.92287(4) 0.61738(4) 0.91582(7) 0.0909(5) Uani 1 18 b d . . .
H29 H 0.9416 0.6491 0.8966 0.109 Uiso 1 18 b calc R . .
C30 C 0.93293(3) 0.57899(3) 0.90452(5) 0.0770(4) Uani 1 18 b d . . .
H30 H 0.9592 0.5856 0.8761 0.092 Uiso 1 18 b calc R . .
Cl1 Cl 0.912057(10) 0.533355(10) 0.170329(15) 0.09522(12) Uani 1 18 b d D . .
Cl2 Cl 0.928273(10) 0.344114(10) 0.114780(15) 0.09431(12) Uani 1 18 b d D . .
Cl3 Cl 0.756588(10) 0.484044(10) 0.376316(17) 0.10366(13) Uani 1 18 b d D . .
O1 O 0.90018(4) 0.48997(3) 0.13081(4) 0.1496(5) Uani 1 18 b d DU . .
O2 O 0.87077(3) 0.52873(5) 0.20765(7) 0.2670(10) Uani 1 18 b d D . .
O3 O 0.93741(5) 0.57741(3) 0.13170(5) 0.1970(6) Uani 1 18 b d D . .
O4 O 0.94841(3) 0.53377(3) 0.21642(4) 0.1471(5) Uani 1 18 b d D . .
O5 O 0.93123(4) 0.39178(3) 0.10026(5) 0.1604(6) Uani 1 18 b d D A .
O6 O 0.93052(7) 0.32056(5) 0.05595(6) 0.2409(15) Uani 0.4401(11) 18 b d PD A 1
O7 O 0.88036(5) 0.31179(9) 0.14566(9) 0.286(2) Uani 0.4401(11) 18 b d PD A 1
O8 O 0.96977(4) 0.35248(9) 0.15574(8) 0.648(3) Uani 0.4401(11) 18 b d PD A 1
O6' O 0.88017(5) 0.30481(7) 0.09053(10) 0.300(2) Uani 0.5599(11) 18 b d PD A 2
O7' O 0.92995(5) 0.33823(5) 0.18319(4) 0.1227(7) Uani 0.5599(11) 18 b d PD A 2
O8' O 0.96968(4) 0.34320(6) 0.08387(9) 0.4143(17) Uani 0.5599(11) 18 b d PD A 2
O9 O 0.74342(6) 0.44488(4) 0.32872(6) 0.1732(11) Uani 0.5332(9) 18 b d PD B 3
O10 O 0.75112(5) 0.52354(4) 0.34598(8) 0.1842(12) Uani 0.5332(9) 18 b d PD B 3
O11 O 0.80705(3) 0.50272(6) 0.39818(8) 0.1393(9) Uani 0.5332(9) 18 b d PD B 3
O12 O 0.72129(5) 0.46298(8) 0.42840(6) 0.2231(14) Uani 0.5332(9) 18 b d PD B 3
O9' O 0.79887(5) 0.50927(8) 0.33238(7) 0.1834(14) Uani 0.4668(9) 18 b d PD B 4
O10' O 0.72545(4) 0.50692(4) 0.37075(14) 0.2266(19) Uani 0.4668(9) 18 b d PD B 4
O11' O 0.77841(7) 0.49396(8) 0.44034(5) 0.1956(17) Uani 0.4668(9) 18 b d PD B 4
O12' O 0.72911(8) 0.43122(4) 0.36466(11) 0.1783(15) Uani 0.4668(9) 18 b d PD B 4
O13 O 0.77823(4) 0.24638(5) 0.10323(6) 0.1720(7) Uani 1 18 b d . . .
O14 O 0.76558(6) 0.47316(7) 0.19718(7) 0.2179(9) Uani 1 18 b d . . .

loop_
_atom_site_aniso_label
_atom_site_aniso_U_11
_atom_site_aniso_U_22
_atom_site_aniso_U_33
_atom_site_aniso_U_23
_atom_site_aniso_U_13
_atom_site_aniso_U_12
Co1 0.06456(4) 0.06202(4) 0.04102(5) -0.00109(5) -0.00162(5) 0.03723(3)
N1 0.0727(3) 0.0519(3) 0.0516(4) -0.0081(3) -0.0056(3) 0.0382(2)
N2 0.0621(3) 0.0692(3) 0.0474(4) -0.0089(3) -0.0129(3) 0.0400(2)
N3 0.0681(3) 0.0662(3) 0.0501(4) 0.0062(3) 0.0044(3) 0.0381(2)
N4 0.0639(3) 0.0737(4) 0.0344(4) 0.0059(3) 0.0011(3) 0.0323(3)
N5 0.0537(3) 0.0874(4) 0.0425(4) 0.0066(3) -0.0008(3) 0.0357(2)
N6 0.0722(3) 0.0855(3) 0.0450(4) -0.0070(3) -0.0048(3) 0.0512(2)
C1 0.0780(5) 0.0613(4) 0.0545(5) -0.0008(4) 0.0083(4) 0.0370(3)
C2 0.0820(5) 0.0645(5) 0.0773(7) 0.0022(5) 0.0230(5) 0.0315(4)
C3 0.0907(6) 0.0775(5) 0.0687(6) 0.0183(5) 0.0202(5) 0.0405(4)
C4 0.1171(5) 0.0865(5) 0.0477(5) 0.0027(4) 0.0018(5) 0.0661(3)
C5 0.0799(4) 0.0548(3) 0.0556(5) 0.0026(4) 0.0031(4) 0.0445(3)
C6 0.0911(4) 0.0698(4) 0.0261(4) 0.0015(3) -0.0054(4) 0.0536(3)
C7 0.1099(6) 0.1067(6) 0.0526(6) 0.0080(5) 0.0017(5) 0.0660(4)
C8 0.1053(6) 0.1405(7) 0.0480(6) -0.0136(6) -0.0206(5) 0.0703(4)
C9 0.0886(5) 0.1018(6) 0.0756(7) -0.0234(5) -0.0278(5) 0.0513(4)
C10 0.0841(5) 0.0893(5) 0.0598(6) -0.0091(5) -0.0069(5) 0.0493(3)
C11 0.0705(4) 0.0652(4) 0.0614(6) 0.0094(4) 0.0076(4) 0.0360(3)
C12 0.1150(6) 0.0726(4) 0.0885(7) 0.0283(5) 0.0362(6) 0.0584(3)
C13 0.1409(6) 0.0953(4) 0.1091(9) 0.0139(5) 0.0216(6) 0.0912(3)
C14 0.0922(5) 0.1123(5) 0.1171(9) 0.0333(6) 0.0140(6) 0.0743(3)
C15 0.0636(4) 0.0779(4) 0.0719(6) 0.0216(4) 0.0060(4) 0.0425(3)
C16 0.0610(4) 0.0772(5) 0.0484(5) 0.0201(4) 0.0010(4) 0.0305(3)
C17 0.0722(5) 0.1024(6) 0.0973(8) 0.0440(6) 0.0011(5) 0.0355(4)
C18 0.0829(6) 0.1061(7) 0.0693(7) 0.0123(6) -0.0286(5) 0.0151(5)
C19 0.1021(7) 0.1148(7) 0.0606(7) -0.0159(6) -0.0143(6) 0.0451(5)
C20 0.0828(5) 0.0986(5) 0.0494(5) -0.0078(5) -0.0154(4) 0.0510(3)
C21 0.0715(5) 0.0821(5) 0.0741(7) 0.0209(5) 0.0166(5) 0.0400(3)
C22 0.0924(6) 0.1270(7) 0.0755(7) 0.0200(6) 0.0078(6) 0.0590(5)
C23 0.0881(6) 0.1612(9) 0.0707(7) 0.0303(7) 0.0334(5) 0.0615(5)
C24 0.0750(5) 0.1213(6) 0.0670(7) 0.0047(6) 0.0080(5) 0.0548(4)
C25 0.0568(4) 0.1111(6) 0.0417(5) -0.0118(4) -0.0059(4) 0.0470(3)
C26 0.0675(4) 0.0734(4) 0.0690(6) -0.0217(4) -0.0121(4) 0.0455(3)
C27 0.0710(4) 0.1243(6) 0.1079(9) -0.0216(6) -0.0095(5) 0.0685(3)
C28 0.0782(5) 0.0910(5) 0.1441(11) -0.0361(6) -0.0167(6) 0.0502(4)
C29 0.0909(5) 0.0791(5) 0.1170(9) -0.0056(6) -0.0065(6) 0.0533(3)
C30 0.0931(5) 0.0869(4) 0.0720(7) -0.0078(5) 0.0009(5) 0.0608(3)
Cl1 0.11408(16) 0.10033(14) 0.0842(2) 0.00080(14) -0.00100(15) 0.06334(10)
Cl2 0.10342(15) 0.08175(13) 0.1055(2) -0.01298(14) -0.01080(16) 0.05211(10)
Cl3 0.09060(15) 0.09540(15) 0.1254(2) -0.02634(16) 0.00088(17) 0.04682(11)
O1 0.1802(8) 0.1293(6) 0.1108(7) -0.0175(6) -0.0094(6) 0.0559(5)
O2 0.2565(9) 0.3954(14) 0.2301(16) -0.0028(12) 0.0497(10) 0.2236(7)
O3 0.3576(10) 0.1420(5) 0.1513(10) 0.0335(6) 0.0498(9) 0.1697(4)
O4 0.1715(7) 0.1203(6) 0.1331(8) 0.0091(6) -0.0340(6) 0.0606(5)
O5 0.2568(9) 0.1652(6) 0.0898(7) 0.0027(6) 0.0121(7) 0.1284(5)
O6 0.1429(18) 0.1162(12) 0.390(3) -0.1549(13) 0.0456(19) 0.0096(12)
O7 0.300(3) 0.284(2) 0.319(3) 0.195(2) 0.203(2) 0.1783(19)
O8 0.259(3) 0.880(4) 0.862(6) -0.724(3) -0.214(3) 0.328(2)
O6' 0.1365(16) 0.285(4) 0.328(3) 0.008(3) -0.1162(18) -0.008(2)
O7' 0.1230(10) 0.0923(8) 0.1334(13) 0.0348(8) -0.0234(9) 0.0394(6)
O8' 0.3700(11) 0.6336(18) 0.496(4) 0.355(2) 0.2827(17) 0.4433(8)
O9 0.2483(15) 0.1924(12) 0.1286(16) -0.0105(12) 0.0388(12) 0.1474(9)
O10 0.1705(16) 0.1616(13) 0.1825(18) 0.0856(12) -0.0110(14) 0.0546(11)
O11 0.0497(7) 0.1428(12) 0.1970(18) -0.0420(13) -0.0372(10) 0.0269(7)
O12 0.1819(13) 0.268(2) 0.2141(18) 0.0864(18) 0.1431(11) 0.1081(13)
O9' 0.1168(12) 0.231(2) 0.195(2) 0.056(2) 0.0537(15) 0.0813(12)
O10' 0.1599(15) 0.1076(12) 0.425(5) 0.020(2) 0.065(2) 0.0761(9)
O11' 0.279(3) 0.1557(17) 0.1234(19) -0.0079(16) -0.037(2) 0.0867(17)
O12' 0.167(2) 0.0790(12) 0.212(3) -0.0446(14) -0.014(2) 0.0036(13)
O13 0.1736(8) 0.2120(9) 0.1318(9) -0.0021(8) -0.0037(7) 0.0974(6)
O14 0.2222(10) 0.2875(13) 0.1552(12) 0.0207(10) -0.0077(9) 0.1358(8)

loop_
_geom_bond_atom_site_label_1
_geom_bond_atom_site_label_2
_geom_bond_distance
_geom_bond_site_symmetry_2
_geom_bond_publ_flag
Co1 N6 1.9138(9) . yes
Co1 N4 1.9286(8) . yes
Co1 N1 1.9303(7) . yes
Co1 N3 1.9354(9) . yes
Co1 N5 1.9374(7) . yes
Co1 N2 1.9415(7) . yes
N1 C1 1.3315(11) . ?
N1 C5 1.3726(12) . ?
N2 C10 1.3214(11) . ?
N2 C6 1.3623(10) . ?
N3 C11 1.3180(11) . ?
N3 C15 1.3673(13) . ?
N4 C20 1.3127(13) . ?
N4 C16 1.3706(16) . ?
N5 C21 1.3284(13) . ?
N5 C25 1.3437(15) . ?
N6 C26 1.3354(12) . ?
N6 C30 1.3527(12) . ?
C1 C2 1.4002(14) . ?
C1 H1 0.9300 . ?
C2 C3 1.3406(16) . ?
C2 H2 0.9300 . ?
C3 C4 1.3715(14) . ?
C3 H3 0.9300 . ?
C4 C5 1.3690(13) . ?
C4 H4 0.9300 . ?
C5 C6 1.4738(11) . ?
C6 C7 1.3571(14) . ?
C7 C8 1.3652(14) . ?
C7 H7 0.9300 . ?
C8 C9 1.3163(15) . ?
C8 H8 0.9300 . ?
C9 C10 1.4185(16) . ?
C9 H9 0.9300 . ?
C10 H10 0.9300 . ?
C11 C12 1.3964(17) . ?
C11 H11 0.9300 . ?
C12 C13 1.4050(18) . ?
C12 H12 0.9300 . ?
C13 C14 1.3747(17) . ?
C13 H13 0.9300 . ?
C14 C15 1.3818(18) . ?
C14 H14 0.9300 . ?
C15 C16 1.4564(14) . ?
C16 C17 1.3869(15) . ?
C17 C18 1.3554(18) . ?
C17 H17 0.9300 . ?
C18 C19 1.367(2) . ?
C18 H18 0.9300 . ?
C19 C20 1.3718(16) . ?
C19 H19 0.9300 . ?
C20 H20 0.9300 . ?
C21 C22 1.3725(15) . ?
C21 H21 0.9300 . ?
C22 C23 1.377(2) . ?
C22 H22 0.9300 . ?
C23 C24 1.3576(19) . ?
C23 H23 0.9300 . ?
C24 C25 1.3703(14) . ?
C24 H24 0.9300 . ?
C25 C26 1.4993(13) . ?
C26 C27 1.3809(18) . ?
C27 C28 1.3783(16) . ?
C27 H27 0.9300 . ?
C28 C29 1.4064(18) . ?
C28 H28 0.9300 . ?
C29 C30 1.3660(18) . ?
C29 H29 0.9300 . ?
C30 H30 0.9300 . ?
Cl1 O3 1.4132(9) . ?
Cl1 O2 1.4204(13) . ?
Cl1 O1 1.4371(10) . ?
Cl1 O4 1.4565(11) . ?
Cl2 O8' 1.4250(16) . ?
Cl2 O6 1.4339(15) . ?
Cl2 O8 1.4342(16) . ?
Cl2 O7' 1.4347(11) . ?
Cl2 O7 1.4372(14) . ?
Cl2 O5 1.4376(10) . ?
Cl2 O6' 1.4390(14) . ?
Cl3 O12' 1.4117(11) . ?
Cl3 O11 1.4176(11) . ?
Cl3 O12 1.4288(13) . ?
Cl3 O10' 1.4318(15) . ?
Cl3 O10 1.4365(15) . ?
Cl3 O9 1.4407(13) . ?
Cl3 O9' 1.4439(13) . ?
Cl3 O11' 1.4475(13) . ?
